data_7031655
loop_
_publ_author_name
'Gallien, Anna K. E.'
'Schaniel, Dominik'
'Woike, Theo'
'Kl\"ufers, Peter'

_publ_section_title
;
 NO-binding in {Ru(NO)2}(8)-type [Ru(NO)2(PR3)2X]BF4 compounds.
;
_journal_issue 35
_journal_name_full 'Dalton transactions (Cambridge, England : 2003)'
_journal_page_first 13278
_journal_page_last 13292
_journal_paper_doi 10.1039/c4dt01506a
_journal_volume 43
_journal_year 2014
_chemical_formula_moiety 'C30 H54 Br N2 O2 P2 Ru, B F4'
_chemical_formula_sum 'C30 H54 B Br F4 N2 O2 P2 Ru'
_chemical_formula_weight 804.47
_chemical_name_common '[RuBr(NO)2(PCyp3)2]BF4'
_space_group_IT_number 2
_symmetry_cell_setting triclinic
_symmetry_Int_Tables_number 2
_symmetry_space_group_name_Hall '-P 1'
_symmetry_space_group_name_H-M 'P -1'
_atom_sites_solution_hydrogens geom
_atom_sites_solution_primary direct
_atom_sites_solution_secondary difmap
_audit_block_code Ru_Br_(NO)2_(PCyp3)2_BF4qo145_gallien
_audit_creation_date
;
'Wed Dec 12 15:38:41 2012'
;
_audit_creation_method 'form98_non/compatible with shelxl97-2'
_audit_update_record
;
13-May-2013
;
_cell_angle_alpha 104.889(6)
_cell_angle_beta 91.394(5)
_cell_angle_gamma 108.105(6)
_cell_formula_units_Z 2
_cell_length_a 10.8145(7)
_cell_length_b 12.3066(9)
_cell_length_c 13.8538(9)
_cell_measurement_reflns_used 2586
_cell_measurement_temperature 113(2)
_cell_measurement_theta_max 25.2946
_cell_measurement_theta_min 4.3046
_cell_volume 1682.7(2)
_computing_cell_refinement
;
CrysAlisPro, Agilent Technologies,
Version 1.171.36.21 (release 14-08-2012 CrysAlis171 .NET)
(compiled Sep 14 2012,17:21:16)
;
_computing_data_collection
;
CrysAlisPro, Agilent Technologies,
Version 1.171.36.21 (release 14-08-2012 CrysAlis171 .NET)
(compiled Sep 14 2012,17:21:16)
;
_computing_data_reduction
;
CrysAlisPro, Agilent Technologies,
Version 1.171.36.21 (release 14-08-2012 CrysAlis171 .NET)
(compiled Sep 14 2012,17:21:16)
;
_computing_structure_refinement 'SHELXL-97 (G. M. Sheldrick. University of G\"ottingen, 97-2 version)'
_computing_structure_solution 'SHELXS-97 (Sheldrick, 1990)'
_diffrn_ambient_temperature 113(2)
_diffrn_detector_area_resol_mean 15.9809
_diffrn_measured_fraction_theta_full 0.940
_diffrn_measured_fraction_theta_max 0.940
_diffrn_measurement_details
;
  1 omega  -13.00   90.00   1.0000    3.0000
omega____ theta____ kappa____ phi______ frames
    -       19.2692   77.0000 -150.0000 103

  2 omega  -11.00   92.00   1.0000    3.0000
omega____ theta____ kappa____ phi______ frames
    -       19.2692   77.0000   90.0000 103

  3 omega  -12.00   61.00   1.0000    3.0000
omega____ theta____ kappa____ phi______ frames
    -       19.2692   77.0000  -30.0000 73

;
_diffrn_measurement_device 'CCD camera on \k-goniostat'
_diffrn_measurement_device_type 'Oxford XCalibur'
_diffrn_measurement_method '\w scans'
_diffrn_orient_matrix_UB_11 0.0073242000
_diffrn_orient_matrix_UB_12 0.0091429000
_diffrn_orient_matrix_UB_13 0.0527879000
_diffrn_orient_matrix_UB_21 -0.0132418000
_diffrn_orient_matrix_UB_22 0.0543194000
_diffrn_orient_matrix_UB_23 0.0072798000
_diffrn_orient_matrix_UB_31 -0.0677837000
_diffrn_orient_matrix_UB_32 -0.0308493000
_diffrn_orient_matrix_UB_33 -0.0019142000
_diffrn_radiation_collimation '0.5 mm collimator'
_diffrn_radiation_monochromator graphite
_diffrn_radiation_source 'fine-focus sealed tube'
_diffrn_radiation_type MoK\a
_diffrn_radiation_wavelength 0.71073
_diffrn_reflns_av_R_equivalents 0.0315
_diffrn_reflns_av_sigmaI/netI 0.0724
_diffrn_reflns_limit_h_max 13
_diffrn_reflns_limit_h_min -7
_diffrn_reflns_limit_k_max 14
_diffrn_reflns_limit_k_min -14
_diffrn_reflns_limit_l_max 15
_diffrn_reflns_limit_l_min -15
_diffrn_reflns_number 7909
_diffrn_reflns_theta_full 25.25
_diffrn_reflns_theta_max 25.35
_diffrn_reflns_theta_min 4.31
_diffrn_source_current 40_mA
_diffrn_source_power 2.00_kW
_diffrn_source_type 'Spellman generator'
_diffrn_source_voltage 50_kV
_exptl_absorpt_coefficient_mu 1.801
_exptl_absorpt_correction_T_max 1.00000
_exptl_absorpt_correction_T_min 0.98909
_exptl_absorpt_correction_type multi-scan
_exptl_absorpt_process_details
;
CrysAlisPro, Agilent Technologies,
Version 1.171.36.21 (release 14-08-2012 CrysAlis171 .NET)
(compiled Sep 14 2012,17:21:16)
Empirical absorption correction using spherical harmonics,
 implemented in SCALE3 ABSPACK scaling algorithm.
;
_exptl_crystal_colour brown
_exptl_crystal_density_diffrn 1.588
_exptl_crystal_density_method 'not measured'
_exptl_crystal_description block
_exptl_crystal_F_000 828
_exptl_crystal_size_max 0.19
_exptl_crystal_size_mid 0.17
_exptl_crystal_size_min 0.14
_refine_diff_density_max 0.760
_refine_diff_density_min -0.564
_refine_diff_density_rms 0.108
_refine_ls_extinction_method none
_refine_ls_goodness_of_fit_ref 1.060
_refine_ls_hydrogen_treatment constr
_refine_ls_matrix_type full
_refine_ls_number_parameters 388
_refine_ls_number_reflns 5780
_refine_ls_number_restraints 0
_refine_ls_restrained_S_all 1.060
_refine_ls_R_factor_all 0.0543
_refine_ls_R_factor_gt 0.0388
_refine_ls_shift/su_max 0.000
_refine_ls_shift/su_mean 0.000
_refine_ls_structure_factor_coef Fsqd
_refine_ls_weighting_details 'calc w=1/[\s^2^(Fo^2^)+(0.0135P)^2^+0.2175P] where P=(Fo^2^+2Fc^2^)/3'
_refine_ls_weighting_scheme calc
_refine_ls_wR_factor_gt 0.0715
_refine_ls_wR_factor_ref 0.0816
_reflns_number_gt 4679
_reflns_number_total 5780
_reflns_threshold_expression >2sigma(I)
_cod_data_source_file c4dt01506a2.cif
_cod_data_source_block qo145
_cod_depositor_comments 'Adding full bibliography for 7031650--7031662.cif.'
_cod_database_code 7031655

loop_
_symmetry_equiv_pos_as_xyz
'x, y, z'
'-x, -y, -z'

loop_
_atom_site_label
_atom_site_type_symbol
_atom_site_fract_x
_atom_site_fract_y
_atom_site_fract_z
_atom_site_U_iso_or_equiv
_atom_site_adp_type
_atom_site_occupancy
_atom_site_symmetry_multiplicity
_atom_site_calc_flag
_atom_site_refinement_flags
Ru1 Ru 0.29923(3) 0.39573(3) 0.23801(2) 0.01013(10) Uani 1 1 d .
Br1 Br 0.33156(4) 0.42859(3) 0.42926(3) 0.01434(11) Uani 1 1 d .
P1 P 0.29751(10) 0.60057(9) 0.29077(8) 0.0108(2) Uani 1 1 d .
P2 P 0.31683(10) 0.20225(9) 0.23830(8) 0.0108(2) Uani 1 1 d .
F1 F 0.7222(3) 0.7659(2) 0.1442(2) 0.0385(7) Uani 1 1 d .
F2 F 0.9334(2) 0.8027(2) 0.1124(2) 0.0386(7) Uani 1 1 d .
F3 F 0.8389(3) 0.6580(3) 0.1876(2) 0.0472(8) Uani 1 1 d .
F4 F 0.7787(3) 0.6324(2) 0.0225(2) 0.0496(8) Uani 1 1 d .
O1 O 0.4966(3) 0.4478(2) 0.1003(2) 0.0226(7) Uani 1 1 d .
O2 O 0.0393(3) 0.2957(2) 0.1242(2) 0.0207(7) Uani 1 1 d .
N1 N 0.4286(3) 0.4304(3) 0.1624(2) 0.0143(8) Uani 1 1 d .
N2 N 0.1349(3) 0.3342(3) 0.1794(2) 0.0145(8) Uani 1 1 d .
B1 B 0.8172(5) 0.7126(5) 0.1166(4) 0.0221(12) Uani 1 1 d .
C1 C 0.1698(4) 0.6119(3) 0.3744(3) 0.0113(9) Uani 1 1 d .
H1 H 0.2032 0.6066 0.4404 0.014 Uiso 1 1 calc R
C2 C 0.1350(4) 0.7274(3) 0.3972(3) 0.0163(9) Uani 1 1 d .
H2A H 0.2076 0.7959 0.4392 0.020 Uiso 1 1 calc R
H2B H 0.1127 0.7454 0.3346 0.020 Uiso 1 1 calc R
C3 C 0.0158(4) 0.6964(3) 0.4544(3) 0.0185(10) Uani 1 1 d .
H3A H -0.0355 0.7506 0.4548 0.022 Uiso 1 1 calc R
H3B H 0.0426 0.7013 0.5246 0.022 Uiso 1 1 calc R
C4 C -0.0638(4) 0.5678(3) 0.3956(3) 0.0215(10) Uani 1 1 d .
H4A H -0.1315 0.5669 0.3456 0.026 Uiso 1 1 calc R
H4B H -0.1075 0.5223 0.4418 0.026 Uiso 1 1 calc R
C5 C 0.0365(4) 0.5133(3) 0.3422(3) 0.0166(9) Uani 1 1 d .
H5A H 0.0367 0.4424 0.3634 0.020 Uiso 1 1 calc R
H5B H 0.0151 0.4896 0.2683 0.020 Uiso 1 1 calc R
C6 C 0.2697(4) 0.6653(3) 0.1910(3) 0.0129(9) Uani 1 1 d .
H6 H 0.2736 0.7490 0.2238 0.016 Uiso 1 1 calc R
C7 C 0.3679(4) 0.6704(3) 0.1116(3) 0.0164(9) Uani 1 1 d .
H7A H 0.4547 0.7296 0.1406 0.020 Uiso 1 1 calc R
H7B H 0.3780 0.5916 0.0829 0.020 Uiso 1 1 calc R
C8 C 0.3021(4) 0.7083(4) 0.0322(3) 0.0217(10) Uani 1 1 d .
H8A H 0.3258 0.7961 0.0501 0.026 Uiso 1 1 calc R
H8B H 0.3293 0.6803 -0.0348 0.026 Uiso 1 1 calc R
C9 C 0.1551(4) 0.6503(4) 0.0322(3) 0.0253(11) Uani 1 1 d .
H9A H 0.1186 0.5845 -0.0300 0.030 Uiso 1 1 calc R
H9B H 0.1095 0.7094 0.0361 0.030 Uiso 1 1 calc R
C10 C 0.1377(4) 0.6024(4) 0.1252(3) 0.0179(10) Uani 1 1 d .
H10A H 0.0661 0.6220 0.1613 0.022 Uiso 1 1 calc R
H10B H 0.1177 0.5150 0.1056 0.022 Uiso 1 1 calc R
C11 C 0.4526(4) 0.6983(3) 0.3679(3) 0.0124(9) Uani 1 1 d .
H11 H 0.4460 0.6857 0.4363 0.015 Uiso 1 1 calc R
C12 C 0.5769(4) 0.6735(3) 0.3321(3) 0.0141(9) Uani 1 1 d .
H12A H 0.5759 0.6601 0.2585 0.017 Uiso 1 1 calc R
H12B H 0.5853 0.6028 0.3495 0.017 Uiso 1 1 calc R
C13 C 0.6897(4) 0.7869(3) 0.3886(3) 0.0228(10) Uani 1 1 d .
H13A H 0.7356 0.7717 0.4439 0.027 Uiso 1 1 calc R
H13B H 0.7538 0.8121 0.3422 0.027 Uiso 1 1 calc R
C14 C 0.6284(4) 0.8832(4) 0.4304(4) 0.0383(14) Uani 1 1 d .
H14A H 0.6324 0.9011 0.5045 0.046 Uiso 1 1 calc R
H14B H 0.6754 0.9572 0.4128 0.046 Uiso 1 1 calc R
C15 C 0.4867(4) 0.8335(3) 0.3828(3) 0.0196(10) Uani 1 1 d .
H15A H 0.4786 0.8515 0.3177 0.023 Uiso 1 1 calc R
H15B H 0.4294 0.8661 0.4279 0.023 Uiso 1 1 calc R
C16 C 0.1945(4) 0.1277(3) 0.3104(3) 0.0104(9) Uani 1 1 d .
H16 H 0.2262 0.1687 0.3831 0.012 Uiso 1 1 calc R
C17 C 0.1676(4) -0.0066(3) 0.2967(3) 0.0156(9) Uani 1 1 d .
H17A H 0.1475 -0.0522 0.2249 0.019 Uiso 1 1 calc R
H17B H 0.2429 -0.0213 0.3267 0.019 Uiso 1 1 calc R
C18 C 0.0481(4) -0.0382(3) 0.3538(3) 0.0196(10) Uani 1 1 d .
H18A H 0.0749 -0.0162 0.4269 0.024 Uiso 1 1 calc R
H18B H -0.0013 -0.1245 0.3303 0.024 Uiso 1 1 calc R
C19 C -0.0359(4) 0.0350(3) 0.3304(3) 0.0150(9) Uani 1 1 d .
H19A H -0.0719 0.0689 0.3916 0.018 Uiso 1 1 calc R
H19B H -0.1096 -0.0158 0.2781 0.018 Uiso 1 1 calc R
C20 C 0.0564(4) 0.1359(3) 0.2924(3) 0.0131(9) Uani 1 1 d .
H20A H 0.0321 0.1236 0.2201 0.016 Uiso 1 1 calc R
H20B H 0.0526 0.2145 0.3307 0.016 Uiso 1 1 calc R
C21 C 0.4765(4) 0.2221(3) 0.3024(3) 0.0127(9) Uani 1 1 d .
H21 H 0.4720 0.2553 0.3757 0.015 Uiso 1 1 calc R
C22 C 0.5148(4) 0.1091(3) 0.2934(3) 0.0192(10) Uani 1 1 d .
H22A H 0.4684 0.0632 0.3384 0.023 Uiso 1 1 calc R
H22B H 0.4949 0.0573 0.2234 0.023 Uiso 1 1 calc R
C23 C 0.6617(4) 0.1589(4) 0.3255(3) 0.0226(10) Uani 1 1 d .
H23A H 0.6807 0.1910 0.3995 0.027 Uiso 1 1 calc R
H23B H 0.7035 0.0972 0.3023 0.027 Uiso 1 1 calc R
C24 C 0.7085(4) 0.2575(4) 0.2743(4) 0.0289(12) Uani 1 1 d .
H24A H 0.7248 0.2248 0.2045 0.035 Uiso 1 1 calc R
H24B H 0.7905 0.3185 0.3114 0.035 Uiso 1 1 calc R
C25 C 0.5974(4) 0.3118(3) 0.2750(3) 0.0182(10) Uani 1 1 d .
H25A H 0.5785 0.3217 0.2081 0.022 Uiso 1 1 calc R
H25B H 0.6220 0.3904 0.3255 0.022 Uiso 1 1 calc R
C26 C 0.2991(4) 0.0963(3) 0.1151(3) 0.0143(9) Uani 1 1 d .
H26 H 0.3135 0.0242 0.1270 0.017 Uiso 1 1 calc R
C27 C 0.3971(4) 0.1390(3) 0.0434(3) 0.0156(9) Uani 1 1 d .
H27A H 0.4871 0.1471 0.0680 0.019 Uiso 1 1 calc R
H27B H 0.3958 0.2162 0.0351 0.019 Uiso 1 1 calc R
C28 C 0.3468(4) 0.0390(3) -0.0557(3) 0.0173(10) Uani 1 1 d .
H28A H 0.3852 -0.0248 -0.0584 0.021 Uiso 1 1 calc R
H28B H 0.3690 0.0704 -0.1143 0.021 Uiso 1 1 calc R
C29 C 0.1968(4) -0.0082(4) -0.0545(3) 0.0208(10) Uani 1 1 d .
H29A H 0.1517 0.0108 -0.1078 0.025 Uiso 1 1 calc R
H29B H 0.1661 -0.0956 -0.0661 0.025 Uiso 1 1 calc R
C30 C 0.1680(4) 0.0536(3) 0.0498(3) 0.0177(10) Uani 1 1 d .
H30A H 0.1386 0.1214 0.0472 0.021 Uiso 1 1 calc R
H30B H 0.0998 -0.0030 0.0758 0.021 Uiso 1 1 calc R

loop_
_atom_site_aniso_label
_atom_site_aniso_U_11
_atom_site_aniso_U_22
_atom_site_aniso_U_33
_atom_site_aniso_U_23
_atom_site_aniso_U_13
_atom_site_aniso_U_12
Ru1 0.00972(16) 0.00982(17) 0.01094(19) 0.00284(14) 0.00160(13) 0.00335(13)
Br1 0.0190(2) 0.0139(2) 0.0112(2) 0.00356(18) 0.00124(17) 0.00697(18)
P1 0.0097(5) 0.0102(5) 0.0129(6) 0.0035(4) 0.0025(4) 0.0035(4)
P2 0.0106(5) 0.0102(5) 0.0120(6) 0.0031(4) 0.0019(4) 0.0038(4)
F1 0.0345(16) 0.0557(19) 0.0460(19) 0.0296(15) 0.0172(14) 0.0298(15)
F2 0.0254(15) 0.0352(16) 0.0433(18) -0.0008(14) 0.0018(13) 0.0030(13)
F3 0.061(2) 0.063(2) 0.0421(19) 0.0300(16) 0.0127(16) 0.0420(18)
F4 0.0518(19) 0.0456(18) 0.0267(17) -0.0045(14) 0.0049(15) -0.0065(16)
O1 0.0252(17) 0.0209(16) 0.0251(18) 0.0098(14) 0.0144(15) 0.0084(14)
O2 0.0168(16) 0.0194(16) 0.0244(18) 0.0067(14) -0.0047(14) 0.0040(13)
N1 0.0164(18) 0.0112(17) 0.017(2) 0.0069(15) 0.0068(16) 0.0046(15)
N2 0.0175(19) 0.0123(18) 0.017(2) 0.0059(16) 0.0049(16) 0.0080(15)
B1 0.023(3) 0.030(3) 0.012(3) 0.005(2) 0.005(2) 0.006(2)
C1 0.011(2) 0.013(2) 0.013(2) 0.0074(18) 0.0025(17) 0.0058(17)
C2 0.017(2) 0.015(2) 0.020(2) 0.0058(19) 0.0059(19) 0.0090(18)
C3 0.020(2) 0.024(2) 0.022(3) 0.011(2) 0.012(2) 0.017(2)
C4 0.016(2) 0.022(2) 0.025(3) 0.003(2) 0.007(2) 0.0069(19)
C5 0.012(2) 0.019(2) 0.019(2) 0.0046(19) 0.0044(18) 0.0052(18)
C6 0.013(2) 0.012(2) 0.017(2) 0.0064(18) 0.0022(18) 0.0057(17)
C7 0.013(2) 0.021(2) 0.021(2) 0.009(2) 0.0034(18) 0.0095(18)
C8 0.022(2) 0.028(3) 0.019(3) 0.012(2) 0.004(2) 0.008(2)
C9 0.017(2) 0.038(3) 0.022(3) 0.014(2) -0.004(2) 0.006(2)
C10 0.011(2) 0.023(2) 0.022(3) 0.008(2) -0.0009(19) 0.0065(19)
C11 0.012(2) 0.010(2) 0.012(2) 0.0022(17) -0.0018(17) 0.0006(17)
C12 0.011(2) 0.015(2) 0.017(2) 0.0063(19) 0.0029(18) 0.0040(18)
C13 0.018(2) 0.024(2) 0.021(3) 0.003(2) -0.001(2) 0.002(2)
C14 0.022(3) 0.019(3) 0.065(4) 0.006(3) -0.003(3) 0.000(2)
C15 0.022(2) 0.009(2) 0.023(3) 0.0029(19) -0.003(2) 0.0003(18)
C16 0.013(2) 0.011(2) 0.007(2) 0.0031(17) -0.0004(17) 0.0014(17)
C17 0.013(2) 0.013(2) 0.024(3) 0.0106(19) 0.0003(19) 0.0048(18)
C18 0.018(2) 0.019(2) 0.026(3) 0.012(2) 0.002(2) 0.0060(19)
C19 0.013(2) 0.017(2) 0.015(2) 0.0062(18) 0.0045(18) 0.0036(18)
C20 0.011(2) 0.016(2) 0.016(2) 0.0077(18) 0.0042(18) 0.0064(17)
C21 0.014(2) 0.015(2) 0.010(2) 0.0015(18) 0.0042(17) 0.0073(18)
C22 0.017(2) 0.018(2) 0.025(3) 0.008(2) 0.000(2) 0.0088(19)
C23 0.018(2) 0.027(2) 0.026(3) 0.004(2) -0.003(2) 0.014(2)
C24 0.013(2) 0.027(3) 0.046(3) 0.011(2) 0.004(2) 0.006(2)
C25 0.009(2) 0.018(2) 0.026(3) 0.005(2) 0.0006(19) 0.0043(18)
C26 0.015(2) 0.011(2) 0.018(2) 0.0034(18) 0.0031(18) 0.0064(17)
C27 0.015(2) 0.013(2) 0.017(2) 0.0012(18) 0.0044(18) 0.0046(18)
C28 0.023(2) 0.019(2) 0.013(2) 0.0046(19) 0.0062(19) 0.0112(19)
C29 0.023(2) 0.022(2) 0.014(2) -0.0019(19) 0.0015(19) 0.008(2)
C30 0.016(2) 0.020(2) 0.017(2) 0.0024(19) 0.0034(19) 0.0070(19)

loop_
_atom_type_symbol
_atom_type_description
_atom_type_scat_dispersion_real
_atom_type_scat_dispersion_imag
_atom_type_scat_source
C C 0.0033 0.0016 'International Tables Vol C Tables 4.2.6.8 and 6.1.1.4'
H H 0.0000 0.0000 'International Tables Vol C Tables 4.2.6.8 and 6.1.1.4'
B B 0.0013 0.0007 'International Tables Vol C Tables 4.2.6.8 and 6.1.1.4'
Br Br -0.2901 2.4595 'International Tables Vol C Tables 4.2.6.8 and 6.1.1.4'
F F 0.0171 0.0103 'International Tables Vol C Tables 4.2.6.8 and 6.1.1.4'
N N 0.0061 0.0033 'International Tables Vol C Tables 4.2.6.8 and 6.1.1.4'
O O 0.0106 0.0060 'International Tables Vol C Tables 4.2.6.8 and 6.1.1.4'
P P 0.1023 0.0942 'International Tables Vol C Tables 4.2.6.8 and 6.1.1.4'
Ru Ru -1.2594 0.8363 'International Tables Vol C Tables 4.2.6.8 and 6.1.1.4'

loop_
_geom_angle_atom_site_label_1
_geom_angle_atom_site_label_2
_geom_angle_atom_site_label_3
_geom_angle
N1 Ru1 N2 118.83(15)
N1 Ru1 P1 93.11(10)
N2 Ru1 P1 95.05(10)
N1 Ru1 P2 95.01(10)
N2 Ru1 P2 93.95(10)
P1 Ru1 P2 163.12(4)
N1 Ru1 Br1 124.57(11)
N2 Ru1 Br1 116.60(10)
P1 Ru1 Br1 81.95(3)
P2 Ru1 Br1 81.26(3)
C6 P1 C1 106.37(18)
C6 P1 C11 108.24(18)
C1 P1 C11 104.94(18)
C6 P1 Ru1 116.56(13)
C1 P1 Ru1 110.23(12)
C11 P1 Ru1 109.82(12)
C26 P2 C16 106.69(18)
C26 P2 C21 106.82(18)
C16 P2 C21 105.34(18)
C26 P2 Ru1 116.03(13)
C16 P2 Ru1 111.14(12)
C21 P2 Ru1 110.19(12)
O1 N1 Ru1 168.7(3)
O2 N2 Ru1 166.6(3)
F4 B1 F3 111.3(4)
F4 B1 F1 110.1(4)
F3 B1 F1 109.6(4)
F4 B1 F2 108.5(4)
F3 B1 F2 109.4(4)
F1 B1 F2 107.8(4)
C5 C1 C2 103.7(3)
C5 C1 P1 116.2(3)
C2 C1 P1 117.2(3)
C5 C1 H1 106.3
C2 C1 H1 106.3
P1 C1 H1 106.3
C3 C2 C1 101.7(3)
C3 C2 H2A 111.4
C1 C2 H2A 111.4
C3 C2 H2B 111.4
C1 C2 H2B 111.4
H2A C2 H2B 109.3
C2 C3 C4 103.9(3)
C2 C3 H3A 111.0
C4 C3 H3A 111.0
C2 C3 H3B 111.0
C4 C3 H3B 111.0
H3A C3 H3B 109.0
C3 C4 C5 105.8(3)
C3 C4 H4A 110.6
C5 C4 H4A 110.6
C3 C4 H4B 110.6
C5 C4 H4B 110.6
H4A C4 H4B 108.7
C1 C5 C4 105.4(3)
C1 C5 H5A 110.7
C4 C5 H5A 110.7
C1 C5 H5B 110.7
C4 C5 H5B 110.7
H5A C5 H5B 108.8
C10 C6 C7 102.1(3)
C10 C6 P1 115.6(3)
C7 C6 P1 116.7(3)
C10 C6 H6 107.3
C7 C6 H6 107.3
P1 C6 H6 107.3
C8 C7 C6 102.2(3)
C8 C7 H7A 111.3
C6 C7 H7A 111.3
C8 C7 H7B 111.3
C6 C7 H7B 111.3
H7A C7 H7B 109.2
C9 C8 C7 105.4(3)
C9 C8 H8A 110.7
C7 C8 H8A 110.7
C9 C8 H8B 110.7
C7 C8 H8B 110.7
H8A C8 H8B 108.8
C8 C9 C10 106.6(3)
C8 C9 H9A 110.4
C10 C9 H9A 110.4
C8 C9 H9B 110.4
C10 C9 H9B 110.4
H9A C9 H9B 108.6
C6 C10 C9 104.6(3)
C6 C10 H10A 110.8
C9 C10 H10A 110.8
C6 C10 H10B 110.8
C9 C10 H10B 110.8
H10A C10 H10B 108.9
C12 C11 C15 103.4(3)
C12 C11 P1 115.9(3)
C15 C11 P1 117.1(3)
C12 C11 H11 106.6
C15 C11 H11 106.6
P1 C11 H11 106.6
C11 C12 C13 104.4(3)
C11 C12 H12A 110.9
C13 C12 H12A 110.9
C11 C12 H12B 110.9
C13 C12 H12B 110.9
H12A C12 H12B 108.9
C14 C13 C12 106.9(3)
C14 C13 H13A 110.3
C12 C13 H13A 110.3
C14 C13 H13B 110.3
C12 C13 H13B 110.3
H13A C13 H13B 108.6
C15 C14 C13 106.2(3)
C15 C14 H14A 110.5
C13 C14 H14A 110.5
C15 C14 H14B 110.5
C13 C14 H14B 110.5
H14A C14 H14B 108.7
C14 C15 C11 103.0(3)
C14 C15 H15A 111.2
C11 C15 H15A 111.2
C14 C15 H15B 111.2
C11 C15 H15B 111.2
H15A C15 H15B 109.1
C17 C16 C20 103.4(3)
C17 C16 P2 117.9(3)
C20 C16 P2 114.8(3)
C17 C16 H16 106.7
C20 C16 H16 106.7
P2 C16 H16 106.7
C18 C17 C16 101.8(3)
C18 C17 H17A 111.4
C16 C17 H17A 111.4
C18 C17 H17B 111.4
C16 C17 H17B 111.4
H17A C17 H17B 109.3
C17 C18 C19 105.0(3)
C17 C18 H18A 110.7
C19 C18 H18A 110.7
C17 C18 H18B 110.7
C19 C18 H18B 110.7
H18A C18 H18B 108.8
C18 C19 C20 106.4(3)
C18 C19 H19A 110.5
C20 C19 H19A 110.5
C18 C19 H19B 110.5
C20 C19 H19B 110.5
H19A C19 H19B 108.6
C16 C20 C19 104.7(3)
C16 C20 H20A 110.8
C19 C20 H20A 110.8
C16 C20 H20B 110.8
C19 C20 H20B 110.8
H20A C20 H20B 108.9
C22 C21 C25 104.8(3)
C22 C21 P2 117.2(3)
C25 C21 P2 116.1(3)
C22 C21 H21 105.9
C25 C21 H21 105.9
P2 C21 H21 105.9
C23 C22 C21 103.2(3)
C23 C22 H22A 111.1
C21 C22 H22A 111.1
C23 C22 H22B 111.1
C21 C22 H22B 111.1
H22A C22 H22B 109.1
C24 C23 C22 103.3(3)
C24 C23 H23A 111.1
C22 C23 H23A 111.1
C24 C23 H23B 111.1
C22 C23 H23B 111.1
H23A C23 H23B 109.1
C23 C24 C25 105.8(3)
C23 C24 H24A 110.6
C25 C24 H24A 110.6
C23 C24 H24B 110.6
C25 C24 H24B 110.6
H24A C24 H24B 108.7
C24 C25 C21 105.6(3)
C24 C25 H25A 110.6
C21 C25 H25A 110.6
C24 C25 H25B 110.6
C21 C25 H25B 110.6
H25A C25 H25B 108.8
C30 C26 C27 102.2(3)
C30 C26 P2 117.8(3)
C27 C26 P2 115.4(3)
C30 C26 H26 106.9
C27 C26 H26 106.9
P2 C26 H26 106.9
C26 C27 C28 102.9(3)
C26 C27 H27A 111.2
C28 C27 H27A 111.2
C26 C27 H27B 111.2
C28 C27 H27B 111.2
H27A C27 H27B 109.1
C27 C28 C29 104.7(3)
C27 C28 H28A 110.8
C29 C28 H28A 110.8
C27 C28 H28B 110.8
C29 C28 H28B 110.8
H28A C28 H28B 108.9
C30 C29 C28 106.7(3)
C30 C29 H29A 110.4
C28 C29 H29A 110.4
C30 C29 H29B 110.4
C28 C29 H29B 110.4
H29A C29 H29B 108.6
C26 C30 C29 103.9(3)
C26 C30 H30A 111.0
C29 C30 H30A 111.0
C26 C30 H30B 111.0
C29 C30 H30B 111.0
H30A C30 H30B 109.0

loop_
_geom_bond_atom_site_label_1
_geom_bond_atom_site_label_2
_geom_bond_distance
Ru1 N1 1.779(3)
Ru1 N2 1.780(3)
Ru1 P1 2.4438(10)
Ru1 P2 2.4479(10)
Ru1 Br1 2.5734(5)
P1 C6 1.826(4)
P1 C1 1.840(4)
P1 C11 1.844(4)
P2 C26 1.826(4)
P2 C16 1.837(4)
P2 C21 1.839(4)
F1 B1 1.393(6)
F2 B1 1.408(5)
F3 B1 1.379(6)
F4 B1 1.379(5)
O1 N1 1.164(4)
O2 N2 1.162(4)
C1 C5 1.534(5)
C1 C2 1.540(5)
C1 H1 1.0000
C2 C3 1.528(5)
C2 H2A 0.9900
C2 H2B 0.9900
C3 C4 1.539(5)
C3 H3A 0.9900
C3 H3B 0.9900
C4 C5 1.553(5)
C4 H4A 0.9900
C4 H4B 0.9900
C5 H5A 0.9900
C5 H5B 0.9900
C6 C10 1.534(5)
C6 C7 1.546(5)
C6 H6 1.0000
C7 C8 1.539(5)
C7 H7A 0.9900
C7 H7B 0.9900
C8 C9 1.527(5)
C8 H8A 0.9900
C8 H8B 0.9900
C9 C10 1.542(5)
C9 H9A 0.9900
C9 H9B 0.9900
C10 H10A 0.9900
C10 H10B 0.9900
C11 C12 1.535(5)
C11 C15 1.544(5)
C11 H11 1.0000
C12 C13 1.543(5)
C12 H12A 0.9900
C12 H12B 0.9900
C13 C14 1.528(6)
C13 H13A 0.9900
C13 H13B 0.9900
C14 C15 1.523(6)
C14 H14A 0.9900
C14 H14B 0.9900
C15 H15A 0.9900
C15 H15B 0.9900
C16 C17 1.546(5)
C16 C20 1.547(5)
C16 H16 1.0000
C17 C18 1.531(5)
C17 H17A 0.9900
C17 H17B 0.9900
C18 C19 1.545(5)
C18 H18A 0.9900
C18 H18B 0.9900
C19 C20 1.550(5)
C19 H19A 0.9900
C19 H19B 0.9900
C20 H20A 0.9900
C20 H20B 0.9900
C21 C22 1.546(5)
C21 C25 1.555(5)
C21 H21 1.0000
C22 C23 1.523(5)
C22 H22A 0.9900
C22 H22B 0.9900
C23 C24 1.520(6)
C23 H23A 0.9900
C23 H23B 0.9900
C24 C25 1.545(5)
C24 H24A 0.9900
C24 H24B 0.9900
C25 H25A 0.9900
C25 H25B 0.9900
C26 C30 1.528(5)
C26 C27 1.536(5)
C26 H26 1.0000
C27 C28 1.541(5)
C27 H27A 0.9900
C27 H27B 0.9900
C28 C29 1.545(5)
C28 H28A 0.9900
C28 H28B 0.9900
C29 C30 1.540(5)
C29 H29A 0.9900
C29 H29B 0.9900
C30 H30A 0.9900
C30 H30B 0.9900

loop_
_geom_torsion_atom_site_label_1
_geom_torsion_atom_site_label_2
_geom_torsion_atom_site_label_3
_geom_torsion_atom_site_label_4
_geom_torsion
N1 Ru1 P1 C6 57.82(18)
N2 Ru1 P1 C6 -61.50(18)
P2 Ru1 P1 C6 176.55(16)
Br1 Ru1 P1 C6 -177.69(14)
N1 Ru1 P1 C1 179.17(17)
N2 Ru1 P1 C1 59.85(17)
P2 Ru1 P1 C1 -62.11(19)
Br1 Ru1 P1 C1 -56.35(14)
N1 Ru1 P1 C11 -65.69(18)
N2 Ru1 P1 C11 174.99(17)
P2 Ru1 P1 C11 53.04(19)
Br1 Ru1 P1 C11 58.79(14)
N1 Ru1 P2 C26 -57.37(17)
N2 Ru1 P2 C26 62.06(17)
P1 Ru1 P2 C26 -175.85(16)
Br1 Ru1 P2 C26 178.38(14)
N1 Ru1 P2 C16 -179.48(17)
N2 Ru1 P2 C16 -60.05(17)
P1 Ru1 P2 C16 62.04(19)
Br1 Ru1 P2 C16 56.27(13)
N1 Ru1 P2 C21 64.14(17)
N2 Ru1 P2 C21 -176.43(17)
P1 Ru1 P2 C21 -54.34(19)
Br1 Ru1 P2 C21 -60.11(14)
N2 Ru1 N1 O1 5.1(15)
P1 Ru1 N1 O1 -92.4(15)
P2 Ru1 N1 O1 102.4(15)
Br1 Ru1 N1 O1 -174.8(14)
N1 Ru1 N2 O2 0.8(13)
P1 Ru1 N2 O2 97.2(13)
P2 Ru1 N2 O2 -97.1(13)
Br1 Ru1 N2 O2 -179.3(12)
C6 P1 C1 C5 83.2(3)
C11 P1 C1 C5 -162.2(3)
Ru1 P1 C1 C5 -44.0(3)
C6 P1 C1 C2 -40.3(3)
C11 P1 C1 C2 74.3(3)
Ru1 P1 C1 C2 -167.5(3)
C5 C1 C2 C3 42.7(4)
P1 C1 C2 C3 172.3(3)
C1 C2 C3 C4 -41.8(4)
C2 C3 C4 C5 25.3(4)
C2 C1 C5 C4 -27.0(4)
P1 C1 C5 C4 -157.2(3)
C3 C4 C5 C1 1.2(4)
C1 P1 C6 C10 -61.8(3)
C11 P1 C6 C10 -174.1(3)
Ru1 P1 C6 C10 61.6(3)
C1 P1 C6 C7 178.1(3)
C11 P1 C6 C7 65.8(3)
Ru1 P1 C6 C7 -58.5(3)
C10 C6 C7 C8 43.7(4)
P1 C6 C7 C8 170.7(3)
C6 C7 C8 C9 -34.1(4)
C7 C8 C9 C10 11.5(5)
C7 C6 C10 C9 -36.8(4)
P1 C6 C10 C9 -164.5(3)
C8 C9 C10 C6 15.9(4)
C6 P1 C11 C12 -87.8(3)
C1 P1 C11 C12 159.0(3)
Ru1 P1 C11 C12 40.5(3)
C6 P1 C11 C15 34.7(4)
C1 P1 C11 C15 -78.5(3)
Ru1 P1 C11 C15 163.0(3)
C15 C11 C12 C13 34.3(4)
P1 C11 C12 C13 163.7(3)
C11 C12 C13 C14 -15.1(5)
C12 C13 C14 C15 -10.1(5)
C13 C14 C15 C11 31.2(5)
C12 C11 C15 C14 -40.5(4)
P1 C11 C15 C14 -169.3(3)
C26 P2 C16 C17 37.4(3)
C21 P2 C16 C17 -75.9(3)
Ru1 P2 C16 C17 164.8(2)
C26 P2 C16 C20 -84.9(3)
C21 P2 C16 C20 161.8(3)
Ru1 P2 C16 C20 42.5(3)
C20 C16 C17 C18 -43.2(4)
P2 C16 C17 C18 -171.2(3)
C16 C17 C18 C19 38.2(4)
C17 C18 C19 C20 -18.8(4)
C17 C16 C20 C19 31.7(4)
P2 C16 C20 C19 161.5(3)
C18 C19 C20 C16 -8.1(4)
C26 P2 C21 C22 -42.5(3)
C16 P2 C21 C22 70.7(3)
Ru1 P2 C21 C22 -169.4(3)
C26 P2 C21 C25 82.4(3)
C16 P2 C21 C25 -164.4(3)
Ru1 P2 C21 C25 -44.5(3)
C25 C21 C22 C23 33.3(4)
P2 C21 C22 C23 163.6(3)
C21 C22 C23 C24 -42.1(4)
C22 C23 C24 C25 34.8(4)
C23 C24 C25 C21 -13.9(5)
C22 C21 C25 C24 -11.9(4)
P2 C21 C25 C24 -143.0(3)
C16 P2 C26 C30 61.5(3)
C21 P2 C26 C30 173.8(3)
Ru1 P2 C26 C30 -63.0(3)
C16 P2 C26 C27 -177.5(3)
C21 P2 C26 C27 -65.2(3)
Ru1 P2 C26 C27 58.1(3)
C30 C26 C27 C28 -44.1(4)
P2 C26 C27 C28 -173.2(3)
C26 C27 C28 C29 31.5(4)
C27 C28 C29 C30 -7.3(4)
C27 C26 C30 C29 39.4(4)
P2 C26 C30 C29 167.0(3)
C28 C29 C30 C26 -19.8(4)
